data_2210906
loop_
_publ_author_name
'M. Periasamy'
'S. Athimoolam'
'A. Ponnuswamy'
'S. Natarajan'

_publ_section_title
;
 3-Bromo-5-<i>tert</i>-butyl-2-(methoxyethoxy)-2-phenylcyclohexanone
 oxime
;
_journal_coeditor_code BT2208
_journal_issue 11
_journal_name_full 'Acta Crystallographica Section E'
_journal_page_first o5220
_journal_page_last o5222
_journal_paper_doi 10.1107/S1600536806043236
_journal_volume 62
_journal_year 2006
_chemical_formula_iupac 'C19 H28 Br N O3'
_chemical_formula_moiety 'C19 H28 Br N O3'
_chemical_formula_sum 'C19 H28 Br N O3'
_chemical_formula_weight 398.33
_chemical_name_common
;
3-bromo-2-(methoxyethoxy)-2-phenyl-1-cyclohexanone oxime
;
_chemical_name_systematic
;
3-Bromo-5-tert-butyl-2-(methoxyethoxy)-2-phenylcyclohexanone oxime
;
_space_group_IT_number 2
_symmetry_cell_setting triclinic
_symmetry_space_group_name_Hall '-P 1'
_symmetry_space_group_name_H-M 'P -1'
_atom_sites_solution_hydrogens geom
_atom_sites_solution_primary direct
_atom_sites_solution_secondary difmap
_audit_creation_method SHELXTL/PC
_cell_angle_alpha 91.085(5)
_cell_angle_beta 109.570(5)
_cell_angle_gamma 103.076(5)
_cell_formula_units_Z 4
_cell_length_a 12.296(5)
_cell_length_b 12.635(5)
_cell_length_c 14.067(5)
_cell_measurement_reflns_used 25
_cell_measurement_temperature 293(2)
_cell_measurement_theta_max 13.24
_cell_measurement_theta_min 9.36
_cell_volume 1995.1(13)
_computing_cell_refinement 'CAD-4 EXPRESS'
_computing_data_collection 'CAD-4 EXPRESS (Enraf--Nonius, 1994)'
_computing_data_reduction 'XCAD4 (Harms & Wocadlo, 1995)'
_computing_molecular_graphics 'SHELXTL/PC and PLATON (Spek, 2003)'
_computing_publication_material SHELXTL/PC
_computing_structure_refinement SHELXTL/PC
_computing_structure_solution 'SHELXTL/PC (Bruker, 2000)'
_diffrn_ambient_temperature 293(2)
_diffrn_measured_fraction_theta_full 0.998
_diffrn_measured_fraction_theta_max 0.998
_diffrn_measurement_device_type 'Nonius MACH3'
_diffrn_measurement_method \w--2\q
_diffrn_radiation_monochromator graphite
_diffrn_radiation_source 'fine-focus sealed tube'
_diffrn_radiation_type MoK\a
_diffrn_radiation_wavelength 0.71069
_diffrn_reflns_av_R_equivalents 0.0164
_diffrn_reflns_av_sigmaI/netI 0.0398
_diffrn_reflns_limit_h_max 14
_diffrn_reflns_limit_h_min -1
_diffrn_reflns_limit_k_max 14
_diffrn_reflns_limit_k_min -15
_diffrn_reflns_limit_l_max 16
_diffrn_reflns_limit_l_min -16
_diffrn_reflns_number 8074
_diffrn_reflns_theta_full 25.0
_diffrn_reflns_theta_max 24.98
_diffrn_reflns_theta_min 2.14
_diffrn_standards_decay_% 0
_diffrn_standards_interval_time 60
_diffrn_standards_number 3
_exptl_absorpt_coefficient_mu 2.076
_exptl_absorpt_correction_T_max 0.7321
_exptl_absorpt_correction_T_min 0.6517
_exptl_absorpt_correction_type psi-scan
_exptl_absorpt_process_details '(North <i>et al.</i>,  1968)'
_exptl_crystal_colour colourless
_exptl_crystal_density_diffrn 1.326
_exptl_crystal_density_method 'not measured'
_exptl_crystal_description block
_exptl_crystal_F_000 832
_exptl_crystal_size_max 0.24
_exptl_crystal_size_mid 0.19
_exptl_crystal_size_min 0.18
_refine_diff_density_max 0.274
_refine_diff_density_min -0.440
_refine_ls_extinction_method none
_refine_ls_goodness_of_fit_ref 1.056
_refine_ls_hydrogen_treatment constr
_refine_ls_matrix_type full
_refine_ls_number_parameters 443
_refine_ls_number_reflns 7000
_refine_ls_number_restraints 0
_refine_ls_restrained_S_all 1.056
_refine_ls_R_factor_all 0.0781
_refine_ls_R_factor_gt 0.0328
_refine_ls_shift/su_max 0.000
_refine_ls_shift/su_mean 0.000
_refine_ls_structure_factor_coef Fsqd
_refine_ls_weighting_details 'calc w=1/[\s^2^(Fo^2^)+(0.054P)^2^+0.0267P] where P=(Fo^2^+2Fc^2^)/3'
_refine_ls_weighting_scheme calc
_refine_ls_wR_factor_gt 0.0802
_refine_ls_wR_factor_ref 0.0998
_reflns_number_gt 4533
_reflns_number_total 7000
_reflns_threshold_expression I>2sigma(I)
_cod_data_source_file bt2208.cif
_cod_data_source_block I
_cod_database_code 2210906
_cod_database_fobs_code 2210906

loop_
_symmetry_equiv_pos_as_xyz
'x, y, z'
'-x, -y, -z'

loop_
_atom_site_type_symbol
_atom_site_label
_atom_site_fract_x
_atom_site_fract_y
_atom_site_fract_z
_atom_site_U_iso_or_equiv
_atom_site_adp_type
_atom_site_calc_flag
_atom_site_refinement_flags
_atom_site_occupancy
Br Br1 0.49691(3) 0.01375(3) 0.65342(3) 0.06180(13) Uani d . 1
C C1A 0.6449(3) 0.2309(2) 0.5667(2) 0.0411(7) Uani d . 1
C C2A 0.6744(2) 0.2170(2) 0.6789(2) 0.0397(7) Uani d . 1
C C3A 0.5592(3) 0.1702(2) 0.7015(2) 0.0431(7) Uani d . 1
H H3A 0.5794 0.1777 0.7753 0.052 Uiso calc R 1
C C4A 0.4624(3) 0.2291(2) 0.6560(2) 0.0458(7) Uani d . 1
H H4A1 0.4890 0.3039 0.6873 0.055 Uiso calc R 1
H H4A2 0.3920 0.1939 0.6709 0.055 Uiso calc R 1
C C5A 0.4299(3) 0.2295(2) 0.5419(2) 0.0438(7) Uani d . 1
H H5A 0.4033 0.1527 0.5136 0.053 Uiso calc R 1
C C6A 0.5415(3) 0.2786(3) 0.5168(2) 0.0531(8) Uani d . 1
H H6A1 0.5216 0.2684 0.4439 0.064 Uiso calc R 1
H H6A2 0.5654 0.3566 0.5370 0.064 Uiso calc R 1
C C7A 0.7686(3) 0.1548(2) 0.7290(2) 0.0436(7) Uani d . 1
C C8A 0.7906(3) 0.0705(2) 0.6784(2) 0.0561(8) Uani d . 1
H H8A 0.7494 0.0518 0.6092 0.067 Uiso calc R 1
C C9A 0.8734(3) 0.0146(3) 0.7303(3) 0.0659(10) Uani d . 1
H H9A 0.8880 -0.0407 0.6954 0.079 Uiso calc R 1
C C10A 0.9340(3) 0.0398(3) 0.8322(3) 0.0708(11) Uani d . 1
H H10A 0.9896 0.0019 0.8666 0.085 Uiso calc R 1
C C11A 0.9120(3) 0.1215(3) 0.8832(3) 0.0638(10) Uani d . 1
H H11A 0.9524 0.1388 0.9526 0.077 Uiso calc R 1
C C12A 0.8301(3) 0.1779(3) 0.8319(2) 0.0535(8) Uani d . 1
H H12A 0.8160 0.2329 0.8676 0.064 Uiso calc R 1
C C13A 0.3247(3) 0.2819(2) 0.4905(2) 0.0512(8) Uani d . 1
C C14A 0.3017(3) 0.2787(3) 0.3762(3) 0.0754(11) Uani d . 1
H H14A 0.2262 0.2946 0.3421 0.113 Uiso calc R 1
H H14B 0.3008 0.2074 0.3507 0.113 Uiso calc R 1
H H14C 0.3637 0.3321 0.3644 0.113 Uiso calc R 1
C C15A 0.2115(3) 0.2145(3) 0.5048(3) 0.0665(10) Uani d . 1
H H15A 0.2199 0.2223 0.5751 0.100 Uiso calc R 1
H H15B 0.1997 0.1390 0.4832 0.100 Uiso calc R 1
H H15C 0.1441 0.2402 0.4651 0.100 Uiso calc R 1
C C16A 0.3483(3) 0.4000(3) 0.5344(3) 0.0776(11) Uani d . 1
H H16A 0.3532 0.4012 0.6040 0.116 Uiso calc R 1
H H16B 0.2845 0.4310 0.4964 0.116 Uiso calc R 1
H H16C 0.4220 0.4418 0.5305 0.116 Uiso calc R 1
C C17A 0.8138(3) 0.3970(2) 0.7182(2) 0.0552(8) Uani d . 1
H H17A 0.7998 0.4056 0.6470 0.066 Uiso calc R 1
H H17B 0.8818 0.3658 0.7444 0.066 Uiso calc R 1
C C18A 0.8370(3) 0.5044(3) 0.7753(2) 0.0639(9) Uani d . 1
H H18A 0.9009 0.5560 0.7627 0.077 Uiso calc R 1
H H18B 0.7662 0.5322 0.7523 0.077 Uiso calc R 1
C C19A 0.9070(5) 0.5957(3) 0.9401(3) 0.1170(18) Uani d . 1
H H19A 0.9807 0.6362 0.9352 0.176 Uiso calc R 1
H H19B 0.9185 0.5829 1.0094 0.176 Uiso calc R 1
H H19C 0.8478 0.6366 0.9167 0.176 Uiso calc R 1
N N1A 0.7189(2) 0.21523(19) 0.52591(17) 0.0452(6) Uani d . 1
O O1A 0.6881(2) 0.24457(19) 0.42584(15) 0.0565(6) Uani d . 1
H H1A 0.7385 0.2364 0.4021 0.085 Uiso calc R 1
O O2A 0.71064(17) 0.32714(14) 0.72993(14) 0.0429(5) Uani d . 1
O O3A 0.8685(2) 0.49425(17) 0.87935(17) 0.0660(6) Uani d . 1
Br Br2 0.51278(3) 0.49951(3) 0.16708(3) 0.06388(13) Uani d . 1
C C1B 0.6614(3) 0.3495(2) 0.0780(2) 0.0425(7) Uani d . 1
C C2B 0.6961(2) 0.3824(2) 0.19124(19) 0.0399(7) Uani d . 1
C C3B 0.5828(2) 0.3774(2) 0.2175(2) 0.0429(7) Uani d . 1
H H3B 0.6057 0.3840 0.2915 0.051 Uiso calc R 1
C C4B 0.4878(3) 0.2708(2) 0.1752(2) 0.0484(7) Uani d . 1
H H4B1 0.5183 0.2109 0.2070 0.058 Uiso calc R 1
H H4B2 0.4185 0.2737 0.1925 0.058 Uiso calc R 1
C C5B 0.4505(3) 0.2483(2) 0.0610(2) 0.0467(7) Uani d . 1
H H5B 0.4191 0.3098 0.0321 0.056 Uiso calc R 1
C C6B 0.5600(3) 0.2516(3) 0.0320(2) 0.0586(9) Uani d . 1
H H6B1 0.5878 0.1866 0.0522 0.070 Uiso calc R 1
H H6B2 0.5366 0.2488 -0.0412 0.070 Uiso calc R 1
C C7B 0.7889(3) 0.4892(2) 0.2394(2) 0.0445(7) Uani d . 1
C C8B 0.8046(3) 0.5812(3) 0.1885(3) 0.0576(9) Uani d . 1
H H8B 0.7599 0.5787 0.1201 0.069 Uiso calc R 1
C C9B 0.8867(3) 0.6771(3) 0.2391(3) 0.0702(10) Uani d . 1
H H9B 0.8968 0.7382 0.2042 0.084 Uiso calc R 1
C C10B 0.9527(3) 0.6829(3) 0.3395(3) 0.0717(11) Uani d . 1
H H10B 1.0088 0.7469 0.3725 0.086 Uiso calc R 1
C C11B 0.9357(3) 0.5933(3) 0.3909(3) 0.0712(10) Uani d . 1
H H11B 0.9792 0.5972 0.4597 0.085 Uiso calc R 1
C C12B 0.8542(3) 0.4974(3) 0.3416(2) 0.0557(8) Uani d . 1
H H12B 0.8433 0.4374 0.3777 0.067 Uiso calc R 1
C C13B 0.3489(3) 0.1440(3) 0.0142(3) 0.0600(9) Uani d . 1
C C14B 0.2367(3) 0.1591(4) 0.0330(3) 0.0930(14) Uani d . 1
H H14D 0.1708 0.0984 -0.0014 0.140 Uiso calc R 1
H H14E 0.2188 0.2255 0.0077 0.140 Uiso calc R 1
H H14F 0.2505 0.1628 0.1045 0.140 Uiso calc R 1
C C15B 0.3202(4) 0.1293(3) -0.1008(3) 0.0847(12) Uani d . 1
H H15D 0.3823 0.1046 -0.1146 0.127 Uiso calc R 1
H H15E 0.3147 0.1978 -0.1279 0.127 Uiso calc R 1
H H15F 0.2458 0.0762 -0.1317 0.127 Uiso calc R 1
C C16B 0.3801(4) 0.0420(3) 0.0598(3) 0.0861(12) Uani d . 1
H H16D 0.4558 0.0374 0.0568 0.129 Uiso calc R 1
H H16E 0.3200 -0.0214 0.0222 0.129 Uiso calc R 1
H H16F 0.3842 0.0455 0.1292 0.129 Uiso calc R 1
C C17B 0.8390(3) 0.2682(3) 0.2297(3) 0.0610(9) Uani d . 1
H H17C 0.9092 0.3252 0.2671 0.073 Uiso calc R 1
H H17D 0.8314 0.2638 0.1587 0.073 Uiso calc R 1
C C18B 0.8485(3) 0.1616(3) 0.2704(2) 0.0633(9) Uani d . 1
H H18C 0.7755 0.1064 0.2358 0.076 Uiso calc R 1
H H18D 0.9136 0.1389 0.2585 0.076 Uiso calc R 1
C C19B 0.8719(4) 0.0702(3) 0.4167(3) 0.0843(13) Uani d . 1
H H19D 0.7979 0.0177 0.3826 0.126 Uiso calc R 1
H H19E 0.8840 0.0802 0.4877 0.126 Uiso calc R 1
H H19F 0.9361 0.0443 0.4082 0.126 Uiso calc R 1
N N1B 0.7297(2) 0.3987(2) 0.03358(17) 0.0496(6) Uani d . 1
O O1B 0.6948(2) 0.35223(18) -0.06716(15) 0.0627(6) Uani d . 1
H H1B 0.7419 0.3835 -0.0933 0.094 Uiso calc R 1
O O2B 0.73507(17) 0.29090(15) 0.24124(14) 0.0445(5) Uani d . 1
O O3B 0.8688(2) 0.17141(17) 0.37479(16) 0.0588(6) Uani d . 1

loop_
_atom_site_aniso_label
_atom_site_aniso_U_11
_atom_site_aniso_U_22
_atom_site_aniso_U_33
_atom_site_aniso_U_12
_atom_site_aniso_U_13
_atom_site_aniso_U_23
Br1 0.0575(2) 0.04427(19) 0.0704(2) 0.00240(15) 0.01156(18) 0.01282(16)
C1A 0.0455(18) 0.0429(16) 0.0369(16) 0.0070(14) 0.0195(14) 0.0033(13)
C2A 0.0442(17) 0.0378(15) 0.0381(16) 0.0073(13) 0.0175(14) 0.0025(12)
C3A 0.0489(18) 0.0441(16) 0.0347(15) 0.0038(14) 0.0175(14) 0.0038(12)
C4A 0.0467(18) 0.0466(17) 0.0473(17) 0.0073(14) 0.0233(15) 0.0055(14)
C5A 0.0456(18) 0.0425(16) 0.0443(17) 0.0120(14) 0.0161(15) 0.0069(13)
C6A 0.056(2) 0.068(2) 0.0459(18) 0.0234(17) 0.0251(16) 0.0178(16)
C7A 0.0426(17) 0.0434(16) 0.0440(17) 0.0052(14) 0.0175(14) 0.0065(13)
C8A 0.065(2) 0.0482(19) 0.0506(19) 0.0126(17) 0.0160(17) 0.0014(15)
C9A 0.066(2) 0.049(2) 0.080(3) 0.0197(18) 0.018(2) 0.0026(18)
C10A 0.048(2) 0.062(2) 0.086(3) 0.0155(18) 0.002(2) 0.011(2)
C11A 0.055(2) 0.069(2) 0.052(2) 0.0125(19) 0.0004(17) 0.0062(18)
C12A 0.058(2) 0.0555(19) 0.0453(19) 0.0137(16) 0.0159(16) 0.0031(15)
C13A 0.0474(19) 0.0457(17) 0.060(2) 0.0129(15) 0.0175(16) 0.0119(15)
C14A 0.068(2) 0.092(3) 0.069(2) 0.034(2) 0.018(2) 0.034(2)
C15A 0.049(2) 0.074(2) 0.078(2) 0.0179(18) 0.0217(18) 0.0179(19)
C16A 0.075(3) 0.055(2) 0.112(3) 0.029(2) 0.037(2) 0.013(2)
C17A 0.062(2) 0.0519(19) 0.0547(19) -0.0015(16) 0.0341(17) 0.0025(15)
C18A 0.078(3) 0.0476(19) 0.065(2) 0.0013(18) 0.033(2) 0.0089(16)
C19A 0.159(5) 0.077(3) 0.100(3) -0.005(3) 0.050(3) -0.033(3)
N1A 0.0488(15) 0.0515(15) 0.0360(13) 0.0099(12) 0.0172(12) 0.0052(11)
O1A 0.0693(16) 0.0735(15) 0.0418(12) 0.0260(13) 0.0328(11) 0.0136(11)
O2A 0.0503(12) 0.0387(11) 0.0437(11) 0.0059(9) 0.0250(10) 0.0004(8)
O3A 0.0787(17) 0.0533(13) 0.0576(14) -0.0033(12) 0.0266(13) -0.0095(11)
Br2 0.0630(2) 0.0596(2) 0.0689(2) 0.02973(18) 0.01391(18) -0.00569(17)
C1B 0.0509(18) 0.0453(17) 0.0383(16) 0.0152(15) 0.0222(15) 0.0072(13)
C2B 0.0451(17) 0.0434(16) 0.0346(15) 0.0142(14) 0.0160(13) 0.0050(12)
C3B 0.0442(17) 0.0531(17) 0.0350(15) 0.0174(14) 0.0149(13) 0.0040(13)
C4B 0.0447(18) 0.0584(19) 0.0454(17) 0.0131(15) 0.0198(15) 0.0045(14)
C5B 0.0536(19) 0.0471(17) 0.0415(17) 0.0154(15) 0.0171(15) 0.0026(13)
C6B 0.070(2) 0.060(2) 0.0456(19) 0.0037(18) 0.0275(17) -0.0072(15)
C7B 0.0461(18) 0.0486(17) 0.0455(18) 0.0154(14) 0.0220(15) 0.0046(14)
C8B 0.069(2) 0.053(2) 0.055(2) 0.0149(18) 0.0270(18) 0.0042(16)
C9B 0.078(3) 0.053(2) 0.090(3) 0.011(2) 0.045(2) 0.005(2)
C10B 0.052(2) 0.061(2) 0.097(3) -0.0002(18) 0.029(2) -0.018(2)
C11B 0.052(2) 0.083(3) 0.067(2) 0.011(2) 0.0120(19) -0.010(2)
C12B 0.054(2) 0.059(2) 0.051(2) 0.0111(17) 0.0154(16) 0.0024(16)
C13B 0.056(2) 0.056(2) 0.064(2) 0.0095(17) 0.0190(18) -0.0076(17)
C14B 0.045(2) 0.113(3) 0.105(3) 0.007(2) 0.015(2) -0.027(3)
C15B 0.077(3) 0.085(3) 0.067(3) 0.007(2) 0.004(2) -0.022(2)
C16B 0.089(3) 0.054(2) 0.110(3) 0.010(2) 0.033(3) 0.006(2)
C17B 0.067(2) 0.074(2) 0.067(2) 0.0370(19) 0.0420(19) 0.0234(18)
C18B 0.072(2) 0.069(2) 0.064(2) 0.039(2) 0.0283(19) 0.0067(18)
C19B 0.088(3) 0.080(3) 0.106(3) 0.042(2) 0.044(3) 0.048(2)
N1B 0.0628(17) 0.0522(15) 0.0399(14) 0.0148(13) 0.0254(13) 0.0041(12)
O1B 0.0852(18) 0.0683(15) 0.0426(13) 0.0118(13) 0.0376(12) 0.0002(11)
O2B 0.0484(12) 0.0508(12) 0.0459(11) 0.0213(10) 0.0251(10) 0.0139(9)
O3B 0.0664(15) 0.0590(13) 0.0607(14) 0.0270(12) 0.0265(12) 0.0205(11)

loop_
_atom_type_symbol
_atom_type_description
_atom_type_scat_dispersion_real
_atom_type_scat_dispersion_imag
_atom_type_scat_source
C C 0.0033 0.0016 'International Tables Vol C Tables 4.2.6.8 and 6.1.1.4'
H H 0.0000 0.0000 'International Tables Vol C Tables 4.2.6.8 and 6.1.1.4'
N N 0.0061 0.0033 'International Tables Vol C Tables 4.2.6.8 and 6.1.1.4'
O O 0.0106 0.0060 'International Tables Vol C Tables 4.2.6.8 and 6.1.1.4'
Br Br -0.2901 2.4595 'International Tables Vol C Tables 4.2.6.8 and 6.1.1.4'

loop_
_geom_angle_atom_site_label_1
_geom_angle_atom_site_label_2
_geom_angle_atom_site_label_3
_geom_angle
N1A C1A C6A 124.5(3)
N1A C1A C2A 117.6(3)
C6A C1A C2A 117.2(2)
O2A C2A C1A 105.5(2)
O2A C2A C7A 109.7(2)
C1A C2A C7A 118.5(2)
O2A C2A C3A 100.9(2)
C1A C2A C3A 110.2(2)
C7A C2A C3A 110.5(2)
C4A C3A C2A 113.6(2)
C4A C3A Br1 109.16(19)
C2A C3A Br1 110.56(19)
C4A C3A H3A 107.8
C2A C3A H3A 107.8
Br1 C3A H3A 107.8
C3A C4A C5A 112.3(2)
C3A C4A H4A1 109.1
C5A C4A H4A1 109.1
C3A C4A H4A2 109.1
C5A C4A H4A2 109.1
H4A1 C4A H4A2 107.9
C4A C5A C6A 109.8(2)
C4A C5A C13A 114.3(2)
C6A C5A C13A 113.3(2)
C4A C5A H5A 106.3
C6A C5A H5A 106.3
C13A C5A H5A 106.3
C1A C6A C5A 114.4(2)
C1A C6A H6A1 108.7
C5A C6A H6A1 108.7
C1A C6A H6A2 108.7
C5A C6A H6A2 108.7
H6A1 C6A H6A2 107.6
C12A C7A C8A 117.6(3)
C12A C7A C2A 118.3(3)
C8A C7A C2A 123.9(3)
C9A C8A C7A 120.4(3)
C9A C8A H8A 119.8
C7A C8A H8A 119.8
C10A C9A C8A 120.9(3)
C10A C9A H9A 119.6
C8A C9A H9A 119.6
C9A C10A C11A 119.3(3)
C9A C10A H10A 120.4
C11A C10A H10A 120.4
C10A C11A C12A 120.2(3)
C10A C11A H11A 119.9
C12A C11A H11A 119.9
C11A C12A C7A 121.7(3)
C11A C12A H12A 119.2
C7A C12A H12A 119.2
C16A C13A C14A 109.4(3)
C16A C13A C15A 108.6(3)
C14A C13A C15A 107.8(3)
C16A C13A C5A 112.5(3)
C14A C13A C5A 109.3(3)
C15A C13A C5A 109.2(2)
C13A C14A H14A 109.5
C13A C14A H14B 109.5
H14A C14A H14B 109.5
C13A C14A H14C 109.5
H14A C14A H14C 109.5
H14B C14A H14C 109.5
C13A C15A H15A 109.5
C13A C15A H15B 109.5
H15A C15A H15B 109.5
C13A C15A H15C 109.5
H15A C15A H15C 109.5
H15B C15A H15C 109.5
C13A C16A H16A 109.5
C13A C16A H16B 109.5
H16A C16A H16B 109.5
C13A C16A H16C 109.5
H16A C16A H16C 109.5
H16B C16A H16C 109.5
O2A C17A C18A 107.7(3)
O2A C17A H17A 110.2
C18A C17A H17A 110.2
O2A C17A H17B 110.2
C18A C17A H17B 110.2
H17A C17A H17B 108.5
O3A C18A C17A 110.4(3)
O3A C18A H18A 109.6
C17A C18A H18A 109.6
O3A C18A H18B 109.6
C17A C18A H18B 109.6
H18A C18A H18B 108.1
O3A C19A H19A 109.5
O3A C19A H19B 109.5
H19A C19A H19B 109.5
O3A C19A H19C 109.5
H19A C19A H19C 109.5
H19B C19A H19C 109.5
C1A N1A O1A 111.3(2)
N1A O1A H1A 109.5
C17A O2A C2A 115.5(2)
C18A O3A C19A 113.6(3)
N1B C1B C6B 125.0(3)
N1B C1B C2B 117.3(3)
C6B C1B C2B 117.1(2)
O2B C2B C7B 110.2(2)
O2B C2B C1B 105.3(2)
C7B C2B C1B 119.2(2)
O2B C2B C3B 100.6(2)
C7B C2B C3B 110.2(2)
C1B C2B C3B 109.6(2)
C4B C3B C2B 113.1(2)
C4B C3B Br2 108.61(19)
C2B C3B Br2 110.82(19)
C4B C3B H3B 108.0
C2B C3B H3B 108.0
Br2 C3B H3B 108.0
C5B C4B C3B 112.8(2)
C5B C4B H4B1 109.0
C3B C4B H4B1 109.0
C5B C4B H4B2 109.0
C3B C4B H4B2 109.0
H4B1 C4B H4B2 107.8
C4B C5B C6B 109.6(2)
C4B C5B C13B 114.4(3)
C6B C5B C13B 113.4(2)
C4B C5B H5B 106.3
C6B C5B H5B 106.3
C13B C5B H5B 106.3
C1B C6B C5B 115.0(3)
C1B C6B H6B1 108.5
C5B C6B H6B1 108.5
C1B C6B H6B2 108.5
C5B C6B H6B2 108.5
H6B1 C6B H6B2 107.5
C12B C7B C8B 118.0(3)
C12B C7B C2B 118.0(3)
C8B C7B C2B 123.8(3)
C9B C8B C7B 120.3(3)
C9B C8B H8B 119.8
C7B C8B H8B 119.8
C10B C9B C8B 120.8(3)
C10B C9B H9B 119.6
C8B C9B H9B 119.6
C9B C10B C11B 119.2(3)
C9B C10B H10B 120.4
C11B C10B H10B 120.4
C10B C11B C12B 120.5(4)
C10B C11B H11B 119.7
C12B C11B H11B 119.7
C7B C12B C11B 121.0(3)
C7B C12B H12B 119.5
C11B C12B H12B 119.5
C16B C13B C15B 109.4(3)
C16B C13B C14B 108.9(3)
C15B C13B C14B 108.0(3)
C16B C13B C5B 112.5(3)
C15B C13B C5B 109.5(3)
C14B C13B C5B 108.5(3)
C13B C14B H14D 109.5
C13B C14B H14E 109.5
H14D C14B H14E 109.5
C13B C14B H14F 109.5
H14D C14B H14F 109.5
H14E C14B H14F 109.5
C13B C15B H15D 109.5
C13B C15B H15E 109.5
H15D C15B H15E 109.5
C13B C15B H15F 109.5
H15D C15B H15F 109.5
H15E C15B H15F 109.5
C13B C16B H16D 109.5
C13B C16B H16E 109.5
H16D C16B H16E 109.5
C13B C16B H16F 109.5
H16D C16B H16F 109.5
H16E C16B H16F 109.5
O2B C17B C18B 106.4(3)
O2B C17B H17C 110.4
C18B C17B H17C 110.4
O2B C17B H17D 110.4
C18B C17B H17D 110.4
H17C C17B H17D 108.6
O3B C18B C17B 109.8(3)
O3B C18B H18C 109.7
C17B C18B H18C 109.7
O3B C18B H18D 109.7
C17B C18B H18D 109.7
H18C C18B H18D 108.2
O3B C19B H19D 109.5
O3B C19B H19E 109.5
H19D C19B H19E 109.5
O3B C19B H19F 109.5
H19D C19B H19F 109.5
H19E C19B H19F 109.5
C1B N1B O1B 111.3(2)
N1B O1B H1B 109.5
C17B O2B C2B 116.3(2)
C18B O3B C19B 112.2(3)

loop_
_geom_bond_atom_site_label_1
_geom_bond_atom_site_label_2
_geom_bond_distance
Br1 C3A 1.967(3)
C1A N1A 1.274(4)
C1A C6A 1.497(4)
C1A C2A 1.520(4)
C2A O2A 1.455(3)
C2A C7A 1.530(4)
C2A C3A 1.545(4)
C3A C4A 1.513(4)
C3A H3A 0.9800
C4A C5A 1.519(4)
C4A H4A1 0.9700
C4A H4A2 0.9700
C5A C6A 1.530(4)
C5A C13A 1.554(4)
C5A H5A 0.9800
C6A H6A1 0.9700
C6A H6A2 0.9700
C7A C12A 1.380(4)
C7A C8A 1.395(4)
C8A C9A 1.383(4)
C8A H8A 0.9300
C9A C10A 1.369(5)
C9A H9A 0.9300
C10A C11A 1.372(5)
C10A H10A 0.9300
C11A C12A 1.378(4)
C11A H11A 0.9300
C12A H12A 0.9300
C13A C16A 1.530(4)
C13A C14A 1.533(4)
C13A C15A 1.536(4)
C14A H14A 0.9600
C14A H14B 0.9600
C14A H14C 0.9600
C15A H15A 0.9600
C15A H15B 0.9600
C15A H15C 0.9600
C16A H16A 0.9600
C16A H16B 0.9600
C16A H16C 0.9600
C17A O2A 1.433(3)
C17A C18A 1.482(4)
C17A H17A 0.9700
C17A H17B 0.9700
C18A O3A 1.399(4)
C18A H18A 0.9700
C18A H18B 0.9700
C19A O3A 1.417(4)
C19A H19A 0.9600
C19A H19B 0.9600
C19A H19C 0.9600
N1A O1A 1.410(3)
O1A H1A 0.8200
Br2 C3B 1.964(3)
C1B N1B 1.270(4)
C1B C6B 1.495(4)
C1B C2B 1.527(4)
C2B O2B 1.455(3)
C2B C7B 1.527(4)
C2B C3B 1.545(4)
C3B C4B 1.525(4)
C3B H3B 0.9800
C4B C5B 1.517(4)
C4B H4B1 0.9700
C4B H4B2 0.9700
C5B C6B 1.525(4)
C5B C13B 1.550(4)
C5B H5B 0.9800
C6B H6B1 0.9700
C6B H6B2 0.9700
C7B C12B 1.380(4)
C7B C8B 1.388(4)
C8B C9B 1.388(5)
C8B H8B 0.9300
C9B C10B 1.363(5)
C9B H9B 0.9300
C10B C11B 1.369(5)
C10B H10B 0.9300
C11B C12B 1.381(5)
C11B H11B 0.9300
C12B H12B 0.9300
C13B C16B 1.520(5)
C13B C15B 1.534(5)
C13B C14B 1.540(5)
C14B H14D 0.9600
C14B H14E 0.9600
C14B H14F 0.9600
C15B H15D 0.9600
C15B H15E 0.9600
C15B H15F 0.9600
C16B H16D 0.9600
C16B H16E 0.9600
C16B H16F 0.9600
C17B O2B 1.430(4)
C17B C18B 1.487(4)
C17B H17C 0.9700
C17B H17D 0.9700
C18B O3B 1.403(4)
C18B H18C 0.9700
C18B H18D 0.9700
C19B O3B 1.421(4)
C19B H19D 0.9600
C19B H19E 0.9600
C19B H19F 0.9600
N1B O1B 1.409(3)
O1B H1B 0.8200

loop_
_geom_hbond_atom_site_label_D
_geom_hbond_atom_site_label_H
_geom_hbond_atom_site_label_A
_geom_hbond_site_symmetry_A
_geom_hbond_distance_DH
_geom_hbond_distance_HA
_geom_hbond_distance_DA
_geom_hbond_angle_DHA
O1A H1A O3B . 0.82 2.09 2.878(3) 159.8
O1A H1A O2B . 0.82 2.37 2.886(3) 121.9
O1B H1B O3A 1_554 0.82 1.99 2.783(3) 162.0
O1B H1B O2A 1_554 0.82 2.45 2.942(3) 119.5

loop_
_geom_torsion_atom_site_label_1
_geom_torsion_atom_site_label_2
_geom_torsion_atom_site_label_3
_geom_torsion_atom_site_label_4
_geom_torsion
N1A C1A C2A O2A 105.9(3)
C6A C1A C2A O2A -64.8(3)
N1A C1A C2A C7A -17.3(4)
C6A C1A C2A C7A 172.0(2)
N1A C1A C2A C3A -145.9(3)
C6A C1A C2A C3A 43.4(3)
O2A C2A C3A C4A 62.9(3)
C1A C2A C3A C4A -48.3(3)
C7A C2A C3A C4A 178.9(2)
O2A C2A C3A Br1 -173.96(16)
C1A C2A C3A Br1 74.9(2)
C7A C2A C3A Br1 -58.0(3)
C2A C3A C4A C5A 56.7(3)
Br1 C3A C4A C5A -67.2(3)
C3A C4A C5A C6A -55.5(3)
C3A C4A C5A C13A 176.0(2)
N1A C1A C6A C5A 143.9(3)
C2A C1A C6A C5A -46.1(4)
C4A C5A C6A C1A 50.0(3)
C13A C5A C6A C1A 179.0(2)
O2A C2A C7A C12A 33.1(3)
C1A C2A C7A C12A 154.2(3)
C3A C2A C7A C12A -77.3(3)
O2A C2A C7A C8A -151.6(3)
C1A C2A C7A C8A -30.5(4)
C3A C2A C7A C8A 98.0(3)
C12A C7A C8A C9A -1.4(5)
C2A C7A C8A C9A -176.8(3)
C7A C8A C9A C10A 0.9(5)
C8A C9A C10A C11A 0.1(6)
C9A C10A C11A C12A -0.4(6)
C10A C11A C12A C7A -0.2(5)
C8A C7A C12A C11A 1.1(5)
C2A C7A C12A C11A 176.7(3)
C4A C5A C13A C16A 57.6(4)
C6A C5A C13A C16A -69.1(4)
C4A C5A C13A C14A 179.3(3)
C6A C5A C13A C14A 52.6(3)
C4A C5A C13A C15A -63.1(3)
C6A C5A C13A C15A 170.2(3)
O2A C17A C18A O3A 65.5(4)
C6A C1A N1A O1A -2.4(4)
C2A C1A N1A O1A -172.3(2)
C18A C17A O2A C2A -179.7(2)
C1A C2A O2A C17A -61.4(3)
C7A C2A O2A C17A 67.2(3)
C3A C2A O2A C17A -176.2(2)
C17A C18A O3A C19A 172.3(3)
N1B C1B C2B O2B -108.4(3)
C6B C1B C2B O2B 63.0(3)
N1B C1B C2B C7B 15.8(4)
C6B C1B C2B C7B -172.8(3)
N1B C1B C2B C3B 144.1(3)
C6B C1B C2B C3B -44.5(3)
O2B C2B C3B C4B -61.5(3)
C7B C2B C3B C4B -177.8(2)
C1B C2B C3B C4B 49.1(3)
O2B C2B C3B Br2 176.23(16)
C7B C2B C3B Br2 60.0(3)
C1B C2B C3B Br2 -73.2(2)
C2B C3B C4B C5B -57.1(3)
Br2 C3B C4B C5B 66.4(3)
C3B C4B C5B C6B 54.7(3)
C3B C4B C5B C13B -176.7(3)
N1B C1B C6B C5B -142.9(3)
C2B C1B C6B C5B 46.4(4)
C4B C5B C6B C1B -49.2(4)
C13B C5B C6B C1B -178.4(3)
O2B C2B C7B C12B -32.1(4)
C1B C2B C7B C12B -153.9(3)
C3B C2B C7B C12B 78.0(3)
O2B C2B C7B C8B 153.2(3)
C1B C2B C7B C8B 31.5(4)
C3B C2B C7B C8B -96.6(3)
C12B C7B C8B C9B 2.0(5)
C2B C7B C8B C9B 176.6(3)
C7B C8B C9B C10B -0.3(5)
C8B C9B C10B C11B -1.3(6)
C9B C10B C11B C12B 1.3(6)
C8B C7B C12B C11B -2.1(5)
C2B C7B C12B C11B -177.0(3)
C10B C11B C12B C7B 0.4(5)
C4B C5B C13B C16B -57.4(4)
C6B C5B C13B C16B 69.3(4)
C4B C5B C13B C15B -179.3(3)
C6B C5B C13B C15B -52.6(4)
C4B C5B C13B C14B 63.1(4)
C6B C5B C13B C14B -170.2(3)
O2B C17B C18B O3B -64.7(4)
C6B C1B N1B O1B 2.7(4)
C2B C1B N1B O1B 173.3(2)
C18B C17B O2B C2B -170.1(2)
C7B C2B O2B C17B -65.7(3)
C1B C2B O2B C17B 64.0(3)
C3B C2B O2B C17B 178.0(2)
C17B C18B O3B C19B 176.7(3)
